data_4323813
loop_
_publ_author_name
'Michael Feist'
'Sergei Troyanov'
'Erhard Kemnitz'

_publ_section_title
;
 A Binuclear Chloroferrate Anion with Octahedral Metal Coordination:
 Octachloro(\m-oxalato)diferrate(III), [(FeCl4)2(\m-C2O4)]4-
;
_journal_name_full 'Inorganic Chemistry'
_journal_page_first 3067
_journal_page_last 3068
_journal_paper_doi 10.1021/ic9513043
_journal_volume 35
_journal_year 1996
_chemical_formula_sum 'C14 H32 Cl8 Fe2 N4 O6'
_chemical_formula_weight 747.80
_space_group_IT_number 2
_symmetry_cell_setting triclinic
_symmetry_space_group_name_Hall '-P 1'
_symmetry_space_group_name_H-M 'P -1'
_cell_angle_alpha 78.37(3)
_cell_angle_beta 73.04(3)
_cell_angle_gamma 89.24(3)
_cell_formula_units_Z 1
_cell_length_a 7.3640(10)
_cell_length_b 9.038(2)
_cell_length_c 11.408(2)
_cell_measurement_temperature 293(2)
_cell_volume 710.5(3)
_diffrn_radiation_type MoK\a
_diffrn_radiation_wavelength 0.71073
_diffrn_reflns_limit_h_max 8
_diffrn_reflns_limit_h_min -8
_diffrn_reflns_limit_k_max 11
_diffrn_reflns_limit_k_min -10
_diffrn_reflns_limit_l_max 14
_diffrn_reflns_limit_l_min 0
_diffrn_reflns_theta_max 26.49
_diffrn_reflns_theta_min 1.91
_exptl_absorpt_coefficient_mu 1.810
_exptl_crystal_density_diffrn 1.748
_exptl_crystal_F_000 380
_exptl_crystal_size_max 0.5
_exptl_crystal_size_mid 0.2
_exptl_crystal_size_min 0.2
_refine_diff_density_max 0.509
_refine_diff_density_min -0.385
_refine_ls_extinction_coef 0.029(3)
_refine_ls_goodness_of_fit_all 1.057
_refine_ls_matrix_type full
_refine_ls_number_parameters 219
_refine_ls_number_reflns 2901
_refine_ls_number_restraints 0
_refine_ls_R_factor_all 0.0331
_refine_ls_R_factor_obs 0.0296
_refine_ls_structure_factor_coef Fsqd
_refine_ls_wR_factor_all 0.0847
_refine_ls_wR_factor_obs 0.0789
_reflns_number_total 2911
_cod_data_source_file ic9513043.cif
_cod_data_source_block (C6H14N2)2[Cl4Fe(C2O4)FeCl4]*2H2O
_cod_original_cell_volume 710.5(2)
_cod_original_formula_sum 'C14 H32 Cl8 Fe2 N4 O6 '
_cod_database_code 4323813

loop_
_symmetry_equiv_pos_as_xyz
'x, y, z'
'-x, -y, -z'

loop_
_atom_site_aniso_label
_atom_site_aniso_U_11
_atom_site_aniso_U_22
_atom_site_aniso_U_33
_atom_site_aniso_U_23
_atom_site_aniso_U_13
_atom_site_aniso_U_12
Fe 0.030(1) 0.040(1) 0.036(1) -0.008(1) -0.011(1) 0.005(1)
Cl(1) 0.041(1) 0.038(1) 0.061(1) -0.016(1) -0.017(1) 0.006(1)
Cl(2) 0.060(1) 0.056(1) 0.069(1) -0.034(1) -0.024(1) 0.014(1)
Cl(3) 0.044(1) 0.053(1) 0.044(1) -0.010(1) -0.020(1) 0.016(1)
Cl(4) 0.035(1) 0.048(1) 0.046(1) -0.008(1) -0.007(1) -0.005(1)
O(1) 0.027(1) 0.056(1) 0.037(1) -0.006(1) -0.013(1) 0.007(1)
O(2) 0.025(1) 0.056(1) 0.039(1) -0.005(1) -0.010(1) 0.002(1)
O(3) 0.046(1) 0.066(1) 0.049(1) -0.026(1) -0.019(1) 0.014(1)
N(1) 0.036(1) 0.040(1) 0.034(1) -0.010(1) -0.009(1) 0.005(1)
N(2) 0.049(1) 0.044(1) 0.035(1) -0.012(1) -0.012(1) 0.005(1)
C(1) 0.026(1) 0.040(1) 0.032(1) -0.013(1) -0.010(1) 0.006(1)
C(2) 0.040(1) 0.049(1) 0.047(1) -0.007(1) -0.016(1) 0.013(1)
C(3) 0.053(2) 0.053(2) 0.054(2) -0.019(1) -0.016(1) 0.024(1)
C(4) 0.043(1) 0.032(1) 0.054(1) -0.013(1) -0.014(1) 0.004(1)
C(5) 0.053(2) 0.037(1) 0.048(1) -0.001(1) -0.013(1) 0.001(1)
C(6) 0.039(1) 0.048(1) 0.049(1) -0.007(1) -0.012(1) -0.006(1)
C(7) 0.057(2) 0.055(2) 0.056(2) -0.017(1) -0.019(1) -0.011(1)

loop_
_atom_site_label
_atom_site_fract_x
_atom_site_fract_y
_atom_site_fract_z
_atom_site_U_iso_or_equiv
Fe 0.8760(1) -0.1788(1) 0.2394(1) 0.035(1)
Cl(1) 0.8487(1) 0.0590(1) 0.3035(1) 0.045(1)
Cl(2) 0.9145(1) -0.3853(1) 0.1404(1) 0.058(1)
Cl(3) 1.0496(1) -0.2697(1) 0.3738(1) 0.045(1)
Cl(4) 0.5719(1) -0.2560(1) 0.3641(1) 0.044(1)
O(1) 1.1282(2) -0.0818(2) 0.1004(1) 0.040(1)
O(2) 0.7721(2) -0.0651(2) 0.0907(1) 0.041(1)
O(3) 0.5557(3) 0.2816(2) -0.0983(2) 0.051(1)
N(1) 0.4160(3) 0.2567(2) 0.1523(2) 0.037(1)
N(2) 0.3089(3) 0.2810(2) 0.3736(2) 0.042(1)
C(1) 0.8967(3) 0.0047(2) -0.0024(2) 0.031(1)
C(2) 0.2379(4) 0.3416(3) 0.1737(2) 0.045(1)
C(3) 0.1704(4) 0.3541(3) 0.3091(3) 0.052(1)
C(4) 0.3792(4) 0.1023(2) 0.2343(2) 0.043(1)
C(5) 0.3157(4) 0.1171(3) 0.3687(2) 0.048(1)
C(6) 0.5672(4) 0.3412(3) 0.1783(2) 0.046(1)
C(7) 0.5030(4) 0.3553(3) 0.3137(3) 0.054(1)
H(1) 0.4544(39) 0.2510(29) 0.0739(28) 0.044(7)
H(2) 0.2707(43) 0.2819(33) 0.4510(29) 0.055(8)
H(3) 0.2756(41) 0.4372(33) 0.1219(27) 0.052(7)
H(4) 0.1480(47) 0.2847(34) 0.1585(29) 0.061(9)
H(5) 0.0483(54) 0.2970(38) 0.3537(32) 0.074(10)
H(6) 0.1770(45) 0.4486(37) 0.3147(29) 0.061(9)
H(7) 0.2901(42) 0.0505(31) 0.2163(26) 0.049(7)
H(8) 0.4944(47) 0.0542(33) 0.2164(28) 0.059(8)
H(9) 0.4130(54) 0.0732(40) 0.4152(33) 0.083(11)
H(10) 0.2146(52) 0.0778(37) 0.4094(31) 0.064(10)
H(11) 0.5898(40) 0.4370(32) 0.1199(27) 0.051(7)
H(12) 0.6826(54) 0.2882(38) 0.1619(32) 0.076(10)
H(13) 0.5883(54) 0.3047(40) 0.3541(34) 0.079(11)
H(14) 0.4913(47) 0.4586(39) 0.3158(30) 0.068(9)
H(15) 0.6616(76) 0.2367(54) -0.1203(46) 0.121(17)
H(16) 0.4945(63) 0.2581(45) -0.1308(39) 0.086(14)
